data_9012384
loop_
_publ_author_name
'Liebisch, W.'
'Schubert, K.'

_publ_section_title
;
 Zur struktur der mischung kupfer-arsen
;
_journal_name_full 'Journal of the Less-Common Metals'
_journal_page_first 231
_journal_page_last 236
_journal_paper_doi 10.1016/0022-5088(71)90086-5
_journal_volume 23
_journal_year 1971
_chemical_formula_sum 'As2 Cu5'
_chemical_name_mineral Koutekite
_space_group_IT_number 72
_symmetry_space_group_name_Hall '-I 2 2c'
_symmetry_space_group_name_H-M 'I b a m'
_cell_angle_alpha 90
_cell_angle_beta 90
_cell_angle_gamma 90
_cell_length_a 5.977
_cell_length_b 11.577
_cell_length_c 5.491
_cell_formula_units_Z 4
_cell_volume 379.954
_database_code_amcsd 0014136
_exptl_crystal_density_diffrn 8.174
_cod_original_formula_sum 'Cu5 As2'
_cod_database_code 9012384

loop_
_space_group_symop_operation_xyz
x,y,z
1/2+x,1/2+y,1/2+z
x,-y,1/2+z
1/2+x,1/2-y,+z
-x,y,1/2-z
1/2-x,1/2+y,-z
-x,y,1/2+z
1/2-x,1/2+y,+z
x,-y,1/2-z
1/2+x,1/2-y,-z
x,y,-z
1/2+x,1/2+y,1/2-z
-x,-y,z
1/2-x,1/2-y,1/2+z
-x,-y,-z
1/2-x,1/2-y,1/2-z

loop_
_atom_site_label
_atom_site_fract_x
_atom_site_fract_y
_atom_site_fract_z
_atom_site_U_iso_or_equiv
Cu1 0.33500 0.40900 0.00000 0.01393
Cu2 0.00000 0.26400 0.25000 0.01013
Cu3 0.50000 0.00000 0.25000 0.01013
As 0.23800 0.11800 0.00000 ?

loop_
_cod_related_entry_id
_cod_related_entry_database
_cod_related_entry_code
1 AMCSD 0014136
